data_4066064
loop_
_publ_author_name
'Song, Li-Cheng'
'Mei, Shu-Zhen'
'Feng, Cui-Ping'
'Gong, Feng-Hua'
'Ge, Jian-Hua'
'Hu, Qing-Mei'

_publ_section_title
;
 Reactions of Monoanions [(\m-RE)(\m-E)Fe2(CO)6]&#x2212;and Dianions
 [(\m-E)2Fe2(CO)6]2&#x2212;(E = Se, S) with N-Substituted Benzimidoyl
 Chlorides, Leading to Novel Butterfly Fe/E Cluster Complexes&#x2020;
;
_journal_issue 21
_journal_name_full Organometallics
_journal_page_first 5050
_journal_paper_doi 10.1021/om1002655
_journal_volume 29
_journal_year 2010
_chemical_formula_sum 'C33 H24 Fe2 N2 O7 Se2'
_chemical_formula_weight 830.16
_chemical_name_systematic
; 
 ? 
;
_space_group_IT_number 14
_symmetry_cell_setting monoclinic
_symmetry_space_group_name_Hall '-P 2ybc'
_symmetry_space_group_name_H-M 'P 1 21/c 1'
_atom_sites_solution_hydrogens geom
_atom_sites_solution_primary direct
_atom_sites_solution_secondary difmap
_audit_creation_method SHELXL-97
_cell_angle_alpha 90.00
_cell_angle_beta 108.439(5)
_cell_angle_gamma 90.00
_cell_formula_units_Z 4
_cell_length_a 11.909(4)
_cell_length_b 18.229(6)
_cell_length_c 16.324(5)
_cell_measurement_reflns_used 3599
_cell_measurement_temperature 294(2)
_cell_measurement_theta_max 23.36
_cell_measurement_theta_min 2.23
_cell_volume 3361.8(19)
_computing_cell_refinement 'Bruker SMART'
_computing_data_collection 'Bruker SMART'
_computing_data_reduction 'Bruker SAINT'
_computing_molecular_graphics 'Bruker SHELXTL'
_computing_publication_material 'Bruker SHELXTL'
_computing_structure_refinement 'SHELXL-97 (Sheldrick, 1997)'
_computing_structure_solution 'SHELXS-97 (Sheldrick, 1990)'
_diffrn_ambient_temperature 294(2)
_diffrn_measured_fraction_theta_full 0.999
_diffrn_measured_fraction_theta_max 0.999
_diffrn_measurement_device_type 'CCD area detector'
_diffrn_measurement_method 'phi and omega scans'
_diffrn_radiation_monochromator graphite
_diffrn_radiation_source 'fine-focus sealed tube'
_diffrn_radiation_type MoK\a
_diffrn_radiation_wavelength 0.71073
_diffrn_reflns_av_R_equivalents 0.0688
_diffrn_reflns_av_sigmaI/netI 0.0842
_diffrn_reflns_limit_h_max 13
_diffrn_reflns_limit_h_min -14
_diffrn_reflns_limit_k_max 21
_diffrn_reflns_limit_k_min -20
_diffrn_reflns_limit_l_max 14
_diffrn_reflns_limit_l_min -19
_diffrn_reflns_number 16790
_diffrn_reflns_theta_full 25.01
_diffrn_reflns_theta_max 25.01
_diffrn_reflns_theta_min 1.73
_exptl_absorpt_coefficient_mu 3.077
_exptl_absorpt_correction_T_max 0.6388
_exptl_absorpt_correction_T_min 0.4795
_exptl_absorpt_correction_type multi-scan
_exptl_absorpt_process_details sadabs
_exptl_crystal_density_diffrn 1.640
_exptl_crystal_density_meas ?
_exptl_crystal_density_method 'not measured'
_exptl_crystal_F_000 1648
_exptl_crystal_size_max 0.28
_exptl_crystal_size_mid 0.22
_exptl_crystal_size_min 0.16
_refine_diff_density_max 1.003
_refine_diff_density_min -0.411
_refine_diff_density_rms 0.103
_refine_ls_extinction_method none
_refine_ls_goodness_of_fit_ref 1.054
_refine_ls_hydrogen_treatment constr
_refine_ls_matrix_type full
_refine_ls_number_parameters 417
_refine_ls_number_reflns 5923
_refine_ls_number_restraints 0
_refine_ls_restrained_S_all 1.054
_refine_ls_R_factor_all 0.1087
_refine_ls_R_factor_gt 0.0443
_refine_ls_shift/su_max 0.001
_refine_ls_shift/su_mean 0.000
_refine_ls_structure_factor_coef Fsqd
_refine_ls_weighting_details 'calc w=1/[\s^2^(Fo^2^)+(0.0526P)^2^+2.8569P] where P=(Fo^2^+2Fc^2^)/3'
_refine_ls_weighting_scheme calc
_refine_ls_wR_factor_gt 0.0984
_refine_ls_wR_factor_ref 0.1294
_reflns_number_gt 3436
_reflns_number_total 5923
_reflns_threshold_expression >2sigma(I)
_cod_data_source_file om1002655_si_004.cif
_cod_data_source_block 050609b
_cod_depositor_comments
;
The following automatic conversions were performed:

'_symmetry_cell_setting' value 'Monoclinic' changed to 'monoclinic'
according to /home/saulius/struct/CIF-dictionaries/cif_core.dic
dictionary named 'cif_core.dic' version 2.4.1 from 2010-06-29.

Automatic conversion script
Id: cif_fix_values 1715 2011-07-08 13:25:40Z adriana 

The following automatic conversions were performed:

'_exptl_crystal_density_meas' value 'NONE' was changed to '?' - the
value is perceived as not measured.

Automatic conversion script
Id: cif_fix_values 3008 2015-01-20 13:52:24Z robertas 
;
_cod_original_cell_volume 3361.8(18)
_cod_original_sg_symbol_H-M p21/c
_cod_database_code 4066064

loop_
_symmetry_equiv_pos_as_xyz
'x, y, z'
'-x, y+1/2, -z+1/2'
'-x, -y, -z'
'x, -y-1/2, z-1/2'

loop_
_atom_site_label
_atom_site_type_symbol
_atom_site_fract_x
_atom_site_fract_y
_atom_site_fract_z
_atom_site_U_iso_or_equiv
_atom_site_adp_type
_atom_site_occupancy
_atom_site_symmetry_multiplicity
_atom_site_calc_flag
_atom_site_refinement_flags
Se1 Se 0.10686(5) 0.21518(3) 0.15692(4) 0.03410(19) Uani 1 1 d .
Se2 Se 0.12048(6) 0.27544(4) -0.01493(4) 0.0449(2) Uani 1 1 d .
Fe1 Fe -0.01418(9) 0.18813(5) 0.01263(6) 0.0440(3) Uani 1 1 d .
Fe2 Fe 0.20613(8) 0.16652(5) 0.06328(6) 0.0422(3) Uani 1 1 d .
O1 O -0.0808(7) 0.1451(4) -0.1686(4) 0.130(3) Uani 1 1 d .
O2 O -0.2370(5) 0.2623(3) 0.0042(5) 0.100(2) Uani 1 1 d .
O3 O -0.0854(5) 0.0434(3) 0.0525(3) 0.0818(19) Uani 1 1 d .
O4 O 0.2046(6) 0.0167(3) 0.1271(3) 0.0820(18) Uani 1 1 d .
O5 O 0.4587(5) 0.1930(3) 0.1505(4) 0.087(2) Uani 1 1 d .
O6 O 0.2264(7) 0.1155(4) -0.1005(4) 0.112(2) Uani 1 1 d .
N1 N 0.1647(5) 0.1110(3) 0.2973(3) 0.0451(14) Uani 1 1 d .
N2 N 0.2083(6) 0.3877(3) 0.1180(4) 0.0550(16) Uani 1 1 d .
C1 C -0.0529(8) 0.1627(5) -0.0979(6) 0.078(3) Uani 1 1 d .
C2 C -0.1476(8) 0.2362(5) 0.0076(5) 0.069(2) Uani 1 1 d .
C3 C -0.0564(7) 0.1001(5) 0.0393(4) 0.055(2) Uani 1 1 d .
C4 C 0.2065(6) 0.0752(4) 0.1029(4) 0.0519(19) Uani 1 1 d .
C5 C 0.3608(8) 0.1856(4) 0.1181(5) 0.060(2) Uani 1 1 d .
C6 C 0.2202(8) 0.1352(4) -0.0351(6) 0.069(2) Uani 1 1 d .
C7 C -0.1243(7) 0.1844(4) 0.2162(5) 0.058(2) Uani 1 1 d .
H7 H -0.1026 0.2318 0.2062 0.070 Uiso 1 1 calc R
C8 C -0.2405(7) 0.1694(5) 0.2124(6) 0.080(3) Uani 1 1 d .
H8 H -0.2960 0.2070 0.2007 0.095 Uiso 1 1 calc R
C9 C -0.2726(8) 0.1013(6) 0.2255(6) 0.080(3) Uani 1 1 d .
H9 H -0.3506 0.0918 0.2225 0.095 Uiso 1 1 calc R
C10 C -0.1916(7) 0.0451(5) 0.2432(5) 0.067(2) Uani 1 1 d .
H10 H -0.2147 -0.0021 0.2524 0.081 Uiso 1 1 calc R
C11 C -0.0767(6) 0.0586(4) 0.2475(4) 0.0512(19) Uani 1 1 d .
H11 H -0.0221 0.0204 0.2588 0.061 Uiso 1 1 calc R
C12 C -0.0419(6) 0.1288(4) 0.2349(4) 0.0382(16) Uani 1 1 d .
C13 C 0.0831(6) 0.1419(3) 0.2406(4) 0.0368(15) Uani 1 1 d .
C14 C 0.2859(6) 0.1249(4) 0.3152(4) 0.0428(17) Uani 1 1 d .
C15 C 0.3609(6) 0.0663(4) 0.3178(4) 0.0520(19) Uani 1 1 d .
H15 H 0.3296 0.0194 0.3042 0.062 Uiso 1 1 calc R
C16 C 0.4809(7) 0.0767(5) 0.3402(5) 0.064(2) Uani 1 1 d .
H16 H 0.5305 0.0370 0.3412 0.077 Uiso 1 1 calc R
C17 C 0.5278(7) 0.1453(5) 0.3613(5) 0.070(2) Uani 1 1 d .
H17 H 0.6093 0.1523 0.3771 0.084 Uiso 1 1 calc R
C18 C 0.4546(8) 0.2037(5) 0.3589(5) 0.068(2) Uani 1 1 d .
H18 H 0.4866 0.2503 0.3730 0.082 Uiso 1 1 calc R
C19 C 0.3333(7) 0.1940(4) 0.3359(4) 0.0538(19) Uani 1 1 d .
H19 H 0.2840 0.2339 0.3344 0.065 Uiso 1 1 calc R
C20 C -0.0711(7) 0.4110(4) -0.0221(5) 0.059(2) Uani 1 1 d .
H20 H -0.0483 0.4036 -0.0710 0.070 Uiso 1 1 calc R
C21 C -0.1780(7) 0.4420(4) -0.0297(5) 0.061(2) Uani 1 1 d .
H21 H -0.2258 0.4585 -0.0833 0.073 Uiso 1 1 calc R
C22 C -0.2155(7) 0.4492(4) 0.0405(6) 0.063(2) Uani 1 1 d .
H22 H -0.2897 0.4690 0.0342 0.076 Uiso 1 1 calc R
C23 C -0.1434(7) 0.4273(4) 0.1215(5) 0.062(2) Uani 1 1 d .
H23 H -0.1685 0.4321 0.1697 0.075 Uiso 1 1 calc R
C24 C -0.0344(6) 0.3983(4) 0.1289(5) 0.0530(19) Uani 1 1 d .
H24 H 0.0154 0.3837 0.1827 0.064 Uiso 1 1 calc R
C25 C 0.0024(6) 0.3906(4) 0.0570(5) 0.0463(17) Uani 1 1 d .
C26 C 0.1237(7) 0.3601(4) 0.0664(4) 0.053(2) Uani 1 1 d .
C27 C 0.3307(6) 0.3715(4) 0.1298(5) 0.0502(19) Uani 1 1 d .
C28 C 0.4014(7) 0.3697(4) 0.2146(5) 0.061(2) Uani 1 1 d .
H28 H 0.3677 0.3729 0.2586 0.074 Uiso 1 1 calc R
C29 C 0.5221(8) 0.3631(5) 0.2342(6) 0.076(3) Uani 1 1 d .
H29 H 0.5695 0.3608 0.2916 0.092 Uiso 1 1 calc R
C30 C 0.5728(9) 0.3601(5) 0.1705(8) 0.090(3) Uani 1 1 d .
H30 H 0.6544 0.3556 0.1837 0.108 Uiso 1 1 calc R
C31 C 0.5026(10) 0.3637(5) 0.0878(8) 0.088(3) Uani 1 1 d .
H31 H 0.5374 0.3628 0.0442 0.106 Uiso 1 1 calc R
C32 C 0.3803(8) 0.3689(4) 0.0652(5) 0.073(2) Uani 1 1 d .
H32 H 0.3335 0.3705 0.0076 0.087 Uiso 1 1 calc R
O7 O 0.5424(11) 0.4815(8) 0.4444(12) 0.238(6) Uani 1 1 d .
H7A H 0.4719 0.4877 0.4187 0.358 Uiso 1 1 calc R
C33 C 0.5615(14) 0.4053(13) 0.4807(10) 0.226(10) Uani 1 1 d .
H33A H 0.6246 0.3824 0.4653 0.340 Uiso 1 1 calc R
H33B H 0.4902 0.3772 0.4575 0.340 Uiso 1 1 calc R
H33C H 0.5818 0.4074 0.5424 0.340 Uiso 1 1 calc R

loop_
_atom_site_aniso_label
_atom_site_aniso_U_11
_atom_site_aniso_U_22
_atom_site_aniso_U_33
_atom_site_aniso_U_23
_atom_site_aniso_U_13
_atom_site_aniso_U_12
Se1 0.0387(4) 0.0308(4) 0.0314(4) 0.0004(3) 0.0092(3) -0.0007(3)
Se2 0.0642(5) 0.0374(4) 0.0344(4) -0.0001(3) 0.0171(3) -0.0048(4)
Fe1 0.0486(6) 0.0410(6) 0.0348(5) -0.0003(4) 0.0024(4) -0.0075(5)
Fe2 0.0507(6) 0.0366(6) 0.0419(6) -0.0042(4) 0.0184(5) 0.0006(5)
O1 0.210(8) 0.122(6) 0.040(4) -0.018(4) 0.013(5) -0.067(6)
O2 0.050(4) 0.077(5) 0.155(6) 0.018(4) 0.004(4) 0.009(3)
O3 0.119(5) 0.057(4) 0.071(4) -0.014(3) 0.032(4) -0.041(4)
O4 0.127(5) 0.036(3) 0.072(4) 0.002(3) 0.016(3) -0.003(3)
O5 0.047(4) 0.081(5) 0.125(5) 0.001(4) 0.016(4) 0.004(3)
O6 0.190(8) 0.088(5) 0.076(5) -0.013(4) 0.070(5) 0.018(5)
N1 0.044(4) 0.050(4) 0.042(3) 0.011(3) 0.015(3) 0.006(3)
N2 0.075(5) 0.042(4) 0.047(4) 0.004(3) 0.018(4) -0.004(3)
C1 0.099(7) 0.064(6) 0.055(6) 0.004(4) 0.000(5) -0.026(5)
C2 0.057(6) 0.058(6) 0.072(6) 0.012(4) -0.007(5) -0.006(5)
C3 0.063(5) 0.058(6) 0.038(4) -0.011(4) 0.007(4) -0.016(4)
C4 0.065(5) 0.044(5) 0.045(4) -0.009(4) 0.015(4) -0.001(4)
C5 0.067(6) 0.050(5) 0.065(5) -0.005(4) 0.023(5) 0.013(4)
C6 0.100(7) 0.052(5) 0.069(6) 0.005(4) 0.047(5) 0.005(5)
C7 0.054(5) 0.052(5) 0.076(5) 0.011(4) 0.033(4) 0.011(4)
C8 0.049(5) 0.083(7) 0.119(8) 0.016(6) 0.045(5) 0.020(5)
C9 0.050(5) 0.096(8) 0.102(7) 0.021(6) 0.037(5) 0.005(6)
C10 0.061(6) 0.072(6) 0.072(6) 0.010(4) 0.025(5) -0.018(5)
C11 0.051(5) 0.049(5) 0.058(5) 0.006(4) 0.022(4) -0.007(4)
C12 0.039(4) 0.040(4) 0.038(4) 0.003(3) 0.016(3) 0.001(3)
C13 0.037(4) 0.038(4) 0.037(4) 0.001(3) 0.014(3) -0.001(3)
C14 0.039(4) 0.054(5) 0.032(4) 0.007(3) 0.007(3) 0.002(4)
C15 0.038(4) 0.053(5) 0.057(5) 0.009(4) 0.002(3) 0.000(4)
C16 0.047(5) 0.066(6) 0.069(6) 0.006(4) 0.004(4) 0.004(4)
C17 0.037(5) 0.084(7) 0.076(6) 0.011(5) 0.002(4) -0.004(5)
C18 0.063(6) 0.064(6) 0.060(5) 0.002(4) -0.004(4) -0.016(5)
C19 0.053(5) 0.049(5) 0.050(5) 0.003(3) 0.004(4) 0.002(4)
C20 0.069(6) 0.050(5) 0.051(5) 0.011(4) 0.011(4) 0.007(4)
C21 0.062(6) 0.042(5) 0.069(6) 0.012(4) 0.007(5) 0.002(4)
C22 0.046(5) 0.050(5) 0.088(7) -0.007(4) 0.015(5) 0.004(4)
C23 0.056(5) 0.062(6) 0.072(6) -0.013(4) 0.024(4) 0.003(4)
C24 0.056(5) 0.047(5) 0.052(5) -0.007(3) 0.010(4) 0.002(4)
C25 0.048(4) 0.036(4) 0.056(5) 0.004(3) 0.018(4) -0.002(3)
C26 0.074(6) 0.047(5) 0.040(4) 0.010(3) 0.020(4) -0.005(4)
C27 0.046(5) 0.039(5) 0.067(5) 0.008(4) 0.020(4) -0.002(4)
C28 0.057(5) 0.061(6) 0.063(5) 0.002(4) 0.016(4) -0.008(4)
C29 0.055(6) 0.075(7) 0.087(7) 0.009(5) 0.006(5) -0.012(5)
C30 0.062(7) 0.075(7) 0.129(10) 0.007(6) 0.025(7) -0.017(5)
C31 0.087(8) 0.079(7) 0.127(10) -0.016(6) 0.073(7) -0.030(6)
C32 0.084(7) 0.069(6) 0.065(6) -0.004(4) 0.022(5) -0.030(5)
O7 0.185(12) 0.212(14) 0.281(18) -0.019(12) 0.022(11) -0.073(11)
C33 0.161(15) 0.37(3) 0.118(13) 0.025(17) 0.000(10) -0.03(2)

loop_
_atom_type_symbol
_atom_type_description
_atom_type_scat_dispersion_real
_atom_type_scat_dispersion_imag
_atom_type_scat_source
C C 0.0033 0.0016 'International Tables Vol C Tables 4.2.6.8 and 6.1.1.4'
H H 0.0000 0.0000 'International Tables Vol C Tables 4.2.6.8 and 6.1.1.4'
N N 0.0061 0.0033 'International Tables Vol C Tables 4.2.6.8 and 6.1.1.4'
O O 0.0106 0.0060 'International Tables Vol C Tables 4.2.6.8 and 6.1.1.4'
Fe Fe 0.3463 0.8444 'International Tables Vol C Tables 4.2.6.8 and 6.1.1.4'
Se Se -0.0929 2.2259 'International Tables Vol C Tables 4.2.6.8 and 6.1.1.4'

loop_
_geom_angle_atom_site_label_1
_geom_angle_atom_site_label_2
_geom_angle_atom_site_label_3
_geom_angle
C13 Se1 Fe2 113.42(18)
C13 Se1 Fe1 111.39(18)
Fe2 Se1 Fe1 63.75(4)
C26 Se2 Fe1 104.9(2)
C26 Se2 Fe2 111.3(2)
Fe1 Se2 Fe2 63.24(4)
C3 Fe1 C1 90.6(3)
C3 Fe1 C2 97.9(4)
C1 Fe1 C2 98.0(4)
C3 Fe1 Se1 94.3(2)
C1 Fe1 Se1 159.4(3)
C2 Fe1 Se1 101.2(3)
C3 Fe1 Se2 154.5(3)
C1 Fe1 Se2 87.5(3)
C2 Fe1 Se2 107.6(3)
Se1 Fe1 Se2 79.49(4)
C3 Fe1 Fe2 97.1(2)
C1 Fe1 Fe2 101.6(3)
C2 Fe1 Fe2 155.1(3)
Se1 Fe1 Fe2 57.89(3)
Se2 Fe1 Fe2 58.48(4)
C6 Fe2 C4 92.2(3)
C6 Fe2 C5 97.9(4)
C4 Fe2 C5 96.6(3)
C6 Fe2 Se1 156.4(3)
C4 Fe2 Se1 93.4(2)
C5 Fe2 Se1 104.2(2)
C6 Fe2 Se2 86.0(3)
C4 Fe2 Se2 156.0(2)
C5 Fe2 Se2 107.4(2)
Se1 Fe2 Se2 79.62(4)
C6 Fe2 Fe1 98.1(3)
C4 Fe2 Fe1 98.5(2)
C5 Fe2 Fe1 157.5(2)
Se1 Fe2 Fe1 58.35(4)
Se2 Fe2 Fe1 58.28(3)
C13 N1 C14 125.6(6)
C26 N2 C27 126.6(7)
O1 C1 Fe1 177.8(8)
O2 C2 Fe1 175.1(7)
O3 C3 Fe1 177.0(6)
O4 C4 Fe2 178.7(7)
O5 C5 Fe2 175.4(7)
O6 C6 Fe2 178.1(9)
C12 C7 C8 119.6(7)
C12 C7 H7 120.2
C8 C7 H7 120.2
C9 C8 C7 120.5(8)
C9 C8 H8 119.8
C7 C8 H8 119.8
C8 C9 C10 120.5(8)
C8 C9 H9 119.7
C10 C9 H9 119.7
C11 C10 C9 120.1(8)
C11 C10 H10 120.0
C9 C10 H10 120.0
C10 C11 C12 120.0(7)
C10 C11 H11 120.0
C12 C11 H11 120.0
C7 C12 C11 119.3(6)
C7 C12 C13 121.8(6)
C11 C12 C13 118.9(6)
N1 C13 C12 120.3(6)
N1 C13 Se1 124.5(5)
C12 C13 Se1 115.0(4)
C19 C14 C15 119.2(7)
C19 C14 N1 122.1(7)
C15 C14 N1 118.5(6)
C16 C15 C14 120.6(7)
C16 C15 H15 119.7
C14 C15 H15 119.7
C17 C16 C15 120.1(8)
C17 C16 H16 120.0
C15 C16 H16 120.0
C18 C17 C16 119.8(7)
C18 C17 H17 120.1
C16 C17 H17 120.1
C17 C18 C19 120.6(8)
C17 C18 H18 119.7
C19 C18 H18 119.7
C14 C19 C18 119.7(7)
C14 C19 H19 120.2
C18 C19 H19 120.2
C25 C20 C21 120.1(7)
C25 C20 H20 120.0
C21 C20 H20 120.0
C22 C21 C20 120.6(7)
C22 C21 H21 119.7
C20 C21 H21 119.7
C21 C22 C23 120.4(7)
C21 C22 H22 119.8
C23 C22 H22 119.8
C24 C23 C22 118.5(7)
C24 C23 H23 120.7
C22 C23 H23 120.7
C23 C24 C25 120.6(7)
C23 C24 H24 119.7
C25 C24 H24 119.7
C20 C25 C24 119.7(7)
C20 C25 C26 120.3(7)
C24 C25 C26 120.0(6)
N2 C26 C25 118.7(7)
N2 C26 Se2 128.1(6)
C25 C26 Se2 113.2(5)
C32 C27 C28 120.0(7)
C32 C27 N2 124.9(7)
C28 C27 N2 114.4(7)
C27 C28 C29 120.0(8)
C27 C28 H28 120.0
C29 C28 H28 120.0
C30 C29 C28 120.6(9)
C30 C29 H29 119.7
C28 C29 H29 119.7
C31 C30 C29 118.7(9)
C31 C30 H30 120.6
C29 C30 H30 120.6
C30 C31 C32 122.4(9)
C30 C31 H31 118.8
C32 C31 H31 118.8
C27 C32 C31 118.2(8)
C27 C32 H32 120.9
C31 C32 H32 120.9
C33 O7 H7A 109.5
O7 C33 H33A 109.5
O7 C33 H33B 109.5
H33A C33 H33B 109.5
O7 C33 H33C 109.5
H33A C33 H33C 109.5
H33B C33 H33C 109.5

loop_
_geom_bond_atom_site_label_1
_geom_bond_atom_site_label_2
_geom_bond_distance
Se1 C13 1.993(6)
Se1 Fe2 2.3800(12)
Se1 Fe1 2.3919(12)
Se2 C26 2.028(8)
Se2 Fe1 2.4007(13)
Se2 Fe2 2.4060(13)
Fe1 C3 1.777(8)
Fe1 C1 1.777(9)
Fe1 C2 1.794(10)
Fe1 Fe2 2.5199(16)
Fe2 C6 1.761(9)
Fe2 C4 1.785(8)
Fe2 C5 1.809(9)
O1 C1 1.140(9)
O2 C2 1.151(9)
O3 C3 1.132(8)
O4 C4 1.139(8)
O5 C5 1.125(8)
O6 C6 1.151(8)
N1 C13 1.246(7)
N1 C14 1.402(8)
N2 C26 1.200(8)
N2 C27 1.439(9)
C7 C12 1.377(9)
C7 C8 1.392(10)
C7 H7 0.9300
C8 C9 1.336(11)
C8 H8 0.9300
C9 C10 1.374(11)
C9 H9 0.9300
C10 C11 1.370(9)
C10 H10 0.9300
C11 C12 1.381(9)
C11 H11 0.9300
C12 C13 1.481(8)
C14 C19 1.377(9)
C14 C15 1.385(9)
C15 C16 1.372(9)
C15 H15 0.9300
C16 C17 1.369(10)
C16 H16 0.9300
C17 C18 1.369(10)
C17 H17 0.9300
C18 C19 1.384(10)
C18 H18 0.9300
C19 H19 0.9300
C20 C25 1.362(9)
C20 C21 1.363(10)
C20 H20 0.9300
C21 C22 1.361(10)
C21 H21 0.9300
C22 C23 1.389(10)
C22 H22 0.9300
C23 C24 1.371(9)
C23 H23 0.9300
C24 C25 1.384(9)
C24 H24 0.9300
C25 C26 1.510(10)
C27 C32 1.364(10)
C27 C28 1.374(9)
C28 C29 1.376(10)
C28 H28 0.9300
C29 C30 1.359(12)
C29 H29 0.9300
C30 C31 1.346(12)
C30 H30 0.9300
C31 C32 1.388(12)
C31 H31 0.9300
C32 H32 0.9300
O7 C33 1.499(19)
O7 H7A 0.8200
C33 H33A 0.9600
C33 H33B 0.9600
C33 H33C 0.9600

loop_
_geom_torsion_atom_site_label_1
_geom_torsion_atom_site_label_2
_geom_torsion_atom_site_label_3
_geom_torsion_atom_site_label_4
_geom_torsion
C13 Se1 Fe1 C3 -10.7(3)
Fe2 Se1 Fe1 C3 95.8(3)
C13 Se1 Fe1 C1 -113.8(8)
Fe2 Se1 Fe1 C1 -7.3(8)
C13 Se1 Fe1 C2 88.3(3)
Fe2 Se1 Fe1 C2 -165.3(3)
C13 Se1 Fe1 Se2 -165.7(2)
Fe2 Se1 Fe1 Se2 -59.25(4)
C13 Se1 Fe1 Fe2 -106.4(2)
C26 Se2 Fe1 C3 -125.7(5)
Fe2 Se2 Fe1 C3 -19.0(5)
C26 Se2 Fe1 C1 148.1(4)
Fe2 Se2 Fe1 C1 -105.2(3)
C26 Se2 Fe1 C2 50.5(4)
Fe2 Se2 Fe1 C2 157.2(3)
C26 Se2 Fe1 Se1 -48.0(2)
Fe2 Se2 Fe1 Se1 58.64(3)
C26 Se2 Fe1 Fe2 -106.7(2)
C13 Se1 Fe2 C6 108.7(7)
Fe1 Se1 Fe2 C6 5.5(6)
C13 Se1 Fe2 C4 5.4(3)
Fe1 Se1 Fe2 C4 -97.9(2)
C13 Se1 Fe2 C5 -92.3(3)
Fe1 Se1 Fe2 C5 164.5(3)
C13 Se1 Fe2 Se2 162.3(2)
Fe1 Se1 Fe2 Se2 59.00(4)
C13 Se1 Fe2 Fe1 103.3(2)
C26 Se2 Fe2 C6 -161.5(4)
Fe1 Se2 Fe2 C6 102.1(3)
C26 Se2 Fe2 C4 112.1(6)
Fe1 Se2 Fe2 C4 15.7(5)
C26 Se2 Fe2 C5 -64.4(4)
Fe1 Se2 Fe2 C5 -160.9(3)
C26 Se2 Fe2 Se1 37.4(2)
Fe1 Se2 Fe2 Se1 -59.08(4)
C26 Se2 Fe2 Fe1 96.5(2)
C3 Fe1 Fe2 C6 91.7(3)
C1 Fe1 Fe2 C6 -0.4(4)
C2 Fe1 Fe2 C6 -141.6(7)
Se1 Fe1 Fe2 C6 -177.8(3)
Se2 Fe1 Fe2 C6 -80.2(3)
C3 Fe1 Fe2 C4 -1.8(3)
C1 Fe1 Fe2 C4 -93.9(3)
C2 Fe1 Fe2 C4 124.9(7)
Se1 Fe1 Fe2 C4 88.8(2)
Se2 Fe1 Fe2 C4 -173.6(2)
C3 Fe1 Fe2 C5 -133.3(7)
C1 Fe1 Fe2 C5 134.6(7)
C2 Fe1 Fe2 C5 -6.6(9)
Se1 Fe1 Fe2 C5 -42.8(7)
Se2 Fe1 Fe2 C5 54.8(7)
C3 Fe1 Fe2 Se1 -90.6(2)
C1 Fe1 Fe2 Se1 177.4(3)
C2 Fe1 Fe2 Se1 36.2(6)
Se2 Fe1 Fe2 Se1 97.60(4)
C3 Fe1 Fe2 Se2 171.8(2)
C1 Fe1 Fe2 Se2 79.8(3)
C2 Fe1 Fe2 Se2 -61.4(6)
Se1 Fe1 Fe2 Se2 -97.60(4)
C3 Fe1 C1 O1 37(25)
C2 Fe1 C1 O1 -62(25)
Se1 Fe1 C1 O1 140(24)
Se2 Fe1 C1 O1 -169(25)
Fe2 Fe1 C1 O1 134(25)
C3 Fe1 C2 O2 -14(9)
C1 Fe1 C2 O2 77(9)
Se1 Fe1 C2 O2 -110(9)
Se2 Fe1 C2 O2 167(9)
Fe2 Fe1 C2 O2 -141(9)
C1 Fe1 C3 O3 -10(15)
C2 Fe1 C3 O3 88(15)
Se1 Fe1 C3 O3 -170(15)
Se2 Fe1 C3 O3 -96(15)
Fe2 Fe1 C3 O3 -112(15)
C6 Fe2 C4 O4 -71(32)
C5 Fe2 C4 O4 -169(100)
Se1 Fe2 C4 O4 86(32)
Se2 Fe2 C4 O4 14(32)
Fe1 Fe2 C4 O4 28(32)
C6 Fe2 C5 O5 -49(10)
C4 Fe2 C5 O5 45(10)
Se1 Fe2 C5 O5 140(10)
Se2 Fe2 C5 O5 -137(10)
Fe1 Fe2 C5 O5 176(10)
C4 Fe2 C6 O6 115(25)
C5 Fe2 C6 O6 -148(25)
Se1 Fe2 C6 O6 12(26)
Se2 Fe2 C6 O6 -41(25)
Fe1 Fe2 C6 O6 16(25)
C12 C7 C8 C9 -1.0(13)
C7 C8 C9 C10 0.3(14)
C8 C9 C10 C11 -0.2(14)
C9 C10 C11 C12 0.8(11)
C8 C7 C12 C11 1.6(11)
C8 C7 C12 C13 -179.4(7)
C10 C11 C12 C7 -1.5(10)
C10 C11 C12 C13 179.5(6)
C14 N1 C13 C12 -172.7(6)
C14 N1 C13 Se1 3.6(10)
C7 C12 C13 N1 140.5(7)
C11 C12 C13 N1 -40.5(9)
C7 C12 C13 Se1 -36.1(8)
C11 C12 C13 Se1 142.9(5)
Fe2 Se1 C13 N1 62.8(6)
Fe1 Se1 C13 N1 132.4(5)
Fe2 Se1 C13 C12 -120.7(4)
Fe1 Se1 C13 C12 -51.1(5)
C13 N1 C14 C19 56.7(9)
C13 N1 C14 C15 -127.9(7)
C19 C14 C15 C16 -0.4(10)
N1 C14 C15 C16 -176.0(6)
C14 C15 C16 C17 0.7(11)
C15 C16 C17 C18 -0.7(12)
C16 C17 C18 C19 0.3(12)
C15 C14 C19 C18 0.0(10)
N1 C14 C19 C18 175.4(6)
C17 C18 C19 C14 0.1(12)
C25 C20 C21 C22 -3.8(11)
C20 C21 C22 C23 2.2(12)
C21 C22 C23 C24 0.0(11)
C22 C23 C24 C25 -0.6(11)
C21 C20 C25 C24 3.2(11)
C21 C20 C25 C26 -176.6(7)
C23 C24 C25 C20 -1.0(11)
C23 C24 C25 C26 178.8(7)
C27 N2 C26 C25 -173.1(6)
C27 N2 C26 Se2 5.8(11)
C20 C25 C26 N2 126.7(8)
C24 C25 C26 N2 -53.0(9)
C20 C25 C26 Se2 -52.3(8)
C24 C25 C26 Se2 128.0(6)
Fe1 Se2 C26 N2 126.3(6)
Fe2 Se2 C26 N2 59.7(7)
Fe1 Se2 C26 C25 -54.8(5)
Fe2 Se2 C26 C25 -121.4(4)
C26 N2 C27 C32 49.7(11)
C26 N2 C27 C28 -140.1(8)
C32 C27 C28 C29 -1.8(11)
N2 C27 C28 C29 -172.5(7)
C27 C28 C29 C30 1.5(13)
C28 C29 C30 C31 0.1(14)
C29 C30 C31 C32 -1.4(15)
C28 C27 C32 C31 0.6(11)
N2 C27 C32 C31 170.2(7)
C30 C31 C32 C27 1.1(13)
